data_4088550
loop_
_publ_author_name
'Riddlestone, Ian M.'
'McKay, David'
'Gutmann, Matthias J.'
'Macgregor, Stuart A.'
'Mahon, Mary F.'
'Sparkes, Hazel A.'
'Whittlesey, Michael K.'

_publ_section_title
;
 Isolation of [Ru(IPr)2(CO)H]+ (IPr =
 1,3-Bis(2,6-diisopropylphenyl)imidazol-2-ylidene) and Reactivity toward
 E--H (E = H, B) Bonds
;
_journal_issue 9
_journal_name_full Organometallics
_journal_page_first 1301
_journal_paper_doi 10.1021/acs.organomet.6b00173
_journal_volume 35
_journal_year 2016
_chemical_formula_sum 'C89 H95 B2 F24 N5 O Ru'
_chemical_formula_weight 1829.39
_space_group_IT_number 14
_space_group_name_Hall '-P 2yn'
_space_group_name_H-M_alt 'P 1 21/n 1'
_symmetry_cell_setting monoclinic
_symmetry_space_group_name_H-M 'P 1 21/n 1'
_atom_sites_solution_hydrogens geom
_atom_sites_solution_primary direct
_atom_sites_solution_secondary difmap
_audit_creation_method SHELXL-97
_cell_angle_alpha 90.00
_cell_angle_beta 91.631(2)
_cell_angle_gamma 90.00
_cell_formula_units_Z 4
_cell_length_a 14.1539(3)
_cell_length_b 37.3721(8)
_cell_length_c 16.8357(3)
_cell_measurement_reflns_used 16454
_cell_measurement_temperature 150(2)
_cell_measurement_theta_max 25.4420
_cell_measurement_theta_min 3.5670
_cell_volume 8901.8(3)
_computing_cell_refinement
;
CrysAlisPro, Agilent Technologies,
Version 1.171.37.33 (release 27-03-2014 CrysAlis171 .NET)
(compiled Mar 27 2014,17:12:48)
;
_computing_data_reduction
;
CrysAlisPro, Agilent Technologies,
Version 1.171.37.33 (release 27-03-2014 CrysAlis171 .NET)
(compiled Mar 27 2014,17:12:48)
;
_computing_molecular_graphics 'ORTEX (P.McArdle, 1995)'
_computing_publication_material 'SHELXL-97/2 (Sheldrick,1997)'
_computing_structure_refinement 'SHELXL-97 (Sheldrick, 1997)'
_computing_structure_solution 'SHELXS-97 (Sheldrick, 1990)'
_diffrn_ambient_temperature 150(2)
_diffrn_detector 'CCD plate'
_diffrn_detector_type EosS2
_diffrn_measured_fraction_theta_full 0.969
_diffrn_measured_fraction_theta_max 0.969
_diffrn_measurement_device 'four-circle diffractometer'
_diffrn_measurement_device_type 'New Xcalibur, EosS2'
_diffrn_radiation_monochromator graphite
_diffrn_radiation_probe x-ray
_diffrn_radiation_type 'Mo K\a'
_diffrn_radiation_wavelength 0.71073
_diffrn_reflns_av_R_equivalents 0.0574
_diffrn_reflns_av_sigmaI/netI 0.0722
_diffrn_reflns_limit_h_max 18
_diffrn_reflns_limit_h_min -17
_diffrn_reflns_limit_k_max 47
_diffrn_reflns_limit_k_min -46
_diffrn_reflns_limit_l_max 21
_diffrn_reflns_limit_l_min -21
_diffrn_reflns_number 70747
_diffrn_reflns_theta_full 27.48
_diffrn_reflns_theta_max 27.48
_diffrn_reflns_theta_min 3.26
_diffrn_source 'Enhance (Mo) X-ray Source'
_exptl_absorpt_coefficient_mu 0.274
_exptl_absorpt_correction_T_max 1.00000
_exptl_absorpt_correction_T_min 0.96039
_exptl_absorpt_correction_type multi-scan
_exptl_absorpt_process_details
;
CrysAlisPro, Agilent Technologies,
Version 1.171.37.33 (release 27-03-2014 CrysAlis171 .NET)
(compiled Mar 27 2014,17:12:48)
Empirical absorption correction using spherical harmonics,
 implemented in SCALE3 ABSPACK scaling algorithm.
;
_exptl_crystal_colour colorless
_exptl_crystal_density_diffrn 1.365
_exptl_crystal_density_method 'not measured'
_exptl_crystal_description block
_exptl_crystal_F_000 3768
_exptl_crystal_size_max 0.2897
_exptl_crystal_size_mid 0.1968
_exptl_crystal_size_min 0.0875
_refine_diff_density_max 0.773
_refine_diff_density_min -0.536
_refine_diff_density_rms 0.070
_refine_ls_extinction_method none
_refine_ls_goodness_of_fit_ref 1.060
_refine_ls_hydrogen_treatment mixed
_refine_ls_matrix_type full
_refine_ls_number_parameters 1238
_refine_ls_number_reflns 19772
_refine_ls_number_restraints 113
_refine_ls_restrained_S_all 1.102
_refine_ls_R_factor_all 0.0976
_refine_ls_R_factor_gt 0.0604
_refine_ls_shift/su_max 0.001
_refine_ls_shift/su_mean 0.000
_refine_ls_structure_factor_coef Fsqd
_refine_ls_weighting_details 'calc w=1/[\s^2^(Fo^2^)+(0.0395P)^2^+8.8118P] where P=(Fo^2^+2Fc^2^)/3'
_refine_ls_weighting_scheme calc
_refine_ls_wR_factor_gt 0.1149
_refine_ls_wR_factor_ref 0.1284
_reflns_number_gt 14022
_reflns_number_total 19772
_reflns_threshold_expression >2sigma(I)
_cod_data_source_file om6b00173_si_003.cif
_cod_data_source_block e14mkw5
_cod_depositor_comments
;
The following automatic conversions were performed:

data item '_symmetry_cell_setting' value 'Monoclinic' was changed to
'monoclinic' in accordance with the
/home/saulius/struct/COD-crude-data/automatic-downloads/DataCite-retrospective/ACS/depositions/lib/dictionaries/cif_core.dic
dictionary named 'cif_core.dic' version 2.4.2 last updated on
2011-04-26.

Automatic conversion script
Id: cif_fix_values 6909 2019-04-08 15:41:33Z antanas 
;
_cod_original_sg_symbol_H-M P21/n
_cod_database_code 4088550

loop_
_symmetry_equiv_pos_as_xyz
'x, y, z'
'-x+1/2, y+1/2, -z+1/2'
'-x, -y, -z'
'x-1/2, -y-1/2, z-1/2'

loop_
_atom_site_label
_atom_site_type_symbol
_atom_site_fract_x
_atom_site_fract_y
_atom_site_fract_z
_atom_site_U_iso_or_equiv
_atom_site_adp_type
_atom_site_occupancy
_atom_site_symmetry_multiplicity
_atom_site_calc_flag
_atom_site_refinement_flags
_atom_site_disorder_assembly
_atom_site_disorder_group
Ru1 Ru 0.474744(18) 0.331787(6) 0.274482(14) 0.01925(7) Uani 1 1 d D . .
F1 F 0.6805(7) 0.6738(3) 0.2553(7) 0.065(3) Uani 0.50 1 d PD A 3
F2 F 0.6013(7) 0.6681(2) 0.1399(3) 0.081(2) Uani 0.50 1 d PDU A 3
F3 F 0.5372(4) 0.66159(17) 0.2532(4) 0.0705(18) Uani 0.50 1 d PDU A 3
F4 F 0.43522(18) 0.54150(7) 0.1760(2) 0.0973(12) Uani 1 1 d . . .
F5 F 0.5132(2) 0.50677(7) 0.25478(17) 0.0729(8) Uani 1 1 d . . .
F6 F 0.53998(18) 0.50665(7) 0.13082(16) 0.0625(7) Uani 1 1 d . . .
F7 F 0.8505(4) 0.50092(13) -0.0505(2) 0.0699(14) Uani 0.60 1 d PD B 1
F8 F 0.7456(3) 0.4731(2) 0.0024(5) 0.092(3) Uani 0.60 1 d PD B 1
F9 F 0.8537(7) 0.44130(15) -0.0284(5) 0.116(3) Uani 0.60 1 d PDU B 1
F10 F 1.1417(4) 0.45741(19) 0.2390(5) 0.091(2) Uani 0.60 1 d PD C 5
F11 F 1.0380(7) 0.4250(2) 0.2892(3) 0.086(3) Uani 0.60 1 d PD C 5
F12 F 1.0837(6) 0.41296(16) 0.1759(4) 0.081(2) Uani 0.60 1 d PDU C 5
F13 F 1.2428(2) 0.56525(8) 0.2195(3) 0.1125(14) Uani 1 1 d . . .
F14 F 1.22750(19) 0.61205(9) 0.28879(16) 0.0770(9) Uani 1 1 d . . .
F15 F 1.27689(19) 0.61642(9) 0.17287(18) 0.0804(9) Uani 1 1 d . . .
F16 F 1.0367(2) 0.67641(8) 0.01636(17) 0.0855(10) Uani 1 1 d . . .
F17 F 0.8933(3) 0.67311(9) 0.05227(19) 0.0961(11) Uani 1 1 d . . .
F18 F 0.9470(3) 0.63603(9) -0.03067(15) 0.1040(13) Uani 1 1 d . . .
F19 F 0.8717(3) 0.49506(8) 0.58579(14) 0.0999(13) Uani 1 1 d . . .
F20 F 0.8478(2) 0.46594(6) 0.48083(13) 0.0597(7) Uani 1 1 d . . .
F21 F 0.7420(2) 0.50032(8) 0.5207(2) 0.0911(10) Uani 1 1 d . . .
F22 F 1.0231(2) 0.60953(7) 0.57546(13) 0.0699(8) Uani 1 1 d . . .
F23 F 0.9587(2) 0.64501(6) 0.49012(15) 0.0657(8) Uani 1 1 d . . .
F24 F 1.08888(19) 0.61981(7) 0.46524(15) 0.0665(8) Uani 1 1 d . . .
F1A F 0.6514(7) 0.6769(3) 0.2691(6) 0.066(4) Uani 0.50 1 d PD A 4
F2A F 0.6594(5) 0.67096(16) 0.1501(3) 0.0621(17) Uani 0.50 1 d PDU A 4
F3A F 0.5253(4) 0.6633(2) 0.1994(7) 0.100(3) Uani 0.50 1 d PDU A 4
F7A F 0.9080(4) 0.4708(3) -0.0544(3) 0.074(2) Uani 0.40 1 d PDU B 2
F8A F 0.7545(5) 0.4876(3) -0.0130(7) 0.090(4) Uani 0.40 1 d PDU B 2
F9A F 0.8134(7) 0.43969(14) -0.0067(5) 0.058(2) Uani 0.40 1 d PDU B 2
F10A F 1.1139(7) 0.4544(3) 0.2792(5) 0.074(3) Uani 0.40 1 d PDU C 6
F11A F 1.0191(10) 0.4124(3) 0.2544(9) 0.120(6) Uani 0.40 1 d PD C 6
F12A F 1.1204(6) 0.4268(3) 0.1701(5) 0.062(3) Uani 0.40 1 d PDU C 6
O1 O 0.5146(2) 0.25674(7) 0.32289(15) 0.0448(7) Uani 1 1 d . . .
N1 N 0.66825(19) 0.34348(7) 0.36255(16) 0.0274(6) Uani 1 1 d . . .
N2 N 0.5620(2) 0.34690(7) 0.45073(15) 0.0283(6) Uani 1 1 d . . .
N3 N 0.32106(19) 0.29335(7) 0.16479(15) 0.0258(6) Uani 1 1 d . . .
N4 N 0.39407(19) 0.33352(7) 0.09893(14) 0.0236(6) Uani 1 1 d . . .
N5 N 0.3545(2) 0.40755(8) 0.34790(18) 0.0403(8) Uani 1 1 d D . .
C1 C 0.5719(2) 0.34448(8) 0.36971(18) 0.0235(7) Uani 1 1 d . . .
C2 C 0.7153(3) 0.34414(10) 0.4361(2) 0.0383(9) Uani 1 1 d . . .
H2 H 0.7817 0.3434 0.4456 0.046 Uiso 1 1 calc R . .
C3 C 0.6496(3) 0.34597(10) 0.4907(2) 0.0401(9) Uani 1 1 d . . .
H3 H 0.6602 0.3465 0.5466 0.048 Uiso 1 1 calc R . .
C4 C 0.7226(2) 0.34360(9) 0.2909(2) 0.0298(8) Uani 1 1 d . . .
C5 C 0.7704(2) 0.31236(10) 0.2708(2) 0.0351(8) Uani 1 1 d . . .
C6 C 0.8326(3) 0.31479(12) 0.2084(2) 0.0484(10) Uani 1 1 d . . .
H6 H 0.8671 0.2942 0.1931 0.058 Uiso 1 1 calc R . .
C7 C 0.8451(3) 0.34661(13) 0.1682(3) 0.0544(11) Uani 1 1 d . . .
H7 H 0.8887 0.3478 0.1265 0.065 Uiso 1 1 calc R . .
C8 C 0.7947(3) 0.37645(12) 0.1883(2) 0.0470(10) Uani 1 1 d . . .
H8 H 0.8024 0.3979 0.1588 0.056 Uiso 1 1 calc R . .
C9 C 0.7328(3) 0.37606(10) 0.2506(2) 0.0352(8) Uani 1 1 d . . .
C10 C 0.7552(3) 0.27686(10) 0.3121(2) 0.0439(10) Uani 1 1 d . . .
H10 H 0.7056 0.2804 0.3525 0.053 Uiso 1 1 calc R . .
C11 C 0.7195(3) 0.24806(11) 0.2531(3) 0.0553(12) Uani 1 1 d . . .
H11A H 0.6624 0.2567 0.2249 0.083 Uiso 1 1 calc R . .
H11B H 0.7048 0.2261 0.2822 0.083 Uiso 1 1 calc R . .
H11C H 0.7685 0.2430 0.2147 0.083 Uiso 1 1 calc R . .
C12 C 0.8460(3) 0.26432(13) 0.3560(3) 0.0659(14) Uani 1 1 d . . .
H12A H 0.8943 0.2588 0.3173 0.099 Uiso 1 1 calc R . .
H12B H 0.8325 0.2428 0.3870 0.099 Uiso 1 1 calc R . .
H12C H 0.8690 0.2833 0.3917 0.099 Uiso 1 1 calc R . .
C13 C 0.6806(3) 0.40966(9) 0.2734(2) 0.0386(9) Uani 1 1 d . . .
H13 H 0.6283 0.4026 0.3089 0.046 Uiso 1 1 calc R . .
C14 C 0.6371(4) 0.42832(13) 0.2013(3) 0.0749(16) Uani 1 1 d . . .
H14A H 0.6872 0.4356 0.1656 0.112 Uiso 1 1 calc R . .
H14B H 0.6024 0.4495 0.2183 0.112 Uiso 1 1 calc R . .
H14C H 0.5936 0.4119 0.1733 0.112 Uiso 1 1 calc R . .
C15 C 0.7466(4) 0.43486(14) 0.3197(4) 0.099(2) Uani 1 1 d . . .
H15A H 0.7704 0.4229 0.3681 0.148 Uiso 1 1 calc R . .
H15B H 0.7120 0.4565 0.3342 0.148 Uiso 1 1 calc R . .
H15C H 0.7998 0.4414 0.2867 0.148 Uiso 1 1 calc R . .
C16 C 0.4772(3) 0.35495(9) 0.49242(18) 0.0307(8) Uani 1 1 d . . .
C17 C 0.4674(3) 0.39016(11) 0.5207(2) 0.0446(10) Uani 1 1 d . E .
C18 C 0.3838(4) 0.39796(14) 0.5612(2) 0.0597(13) Uani 1 1 d . . .
H18 H 0.3738 0.4214 0.5810 0.072 Uiso 1 1 calc R . .
C19 C 0.3167(4) 0.37189(15) 0.5722(2) 0.0605(13) Uani 1 1 d . . .
H19 H 0.2590 0.3780 0.5962 0.073 Uiso 1 1 calc R . .
C20 C 0.3319(3) 0.33742(13) 0.5493(2) 0.0524(11) Uani 1 1 d . . .
H20 H 0.2861 0.3197 0.5602 0.063 Uiso 1 1 calc R . .
C21 C 0.4141(3) 0.32774(11) 0.50988(19) 0.0374(9) Uani 1 1 d . . .
C22 C 0.5454(3) 0.41846(11) 0.5160(3) 0.0563(12) Uani 1 1 d . . .
H22 H 0.5980 0.4061 0.4886 0.068 Uiso 1 1 calc R D 7
C23 C 0.5204(18) 0.4512(6) 0.4618(10) 0.088(6) Uani 0.55 1 d P E 7
H23D H 0.5126 0.4432 0.4065 0.132 Uiso 0.55 1 calc PR E 7
H23E H 0.5715 0.4688 0.4657 0.132 Uiso 0.55 1 calc PR E 7
H23F H 0.4614 0.4621 0.4790 0.132 Uiso 0.55 1 calc PR E 7
C24 C 0.588(2) 0.4300(8) 0.5955(18) 0.140(12) Uani 0.55 1 d P E 7
H24A H 0.6120 0.4089 0.6244 0.210 Uiso 0.55 1 calc PR E 7
H24B H 0.5403 0.4420 0.6266 0.210 Uiso 0.55 1 calc PR E 7
H24C H 0.6409 0.4465 0.5867 0.210 Uiso 0.55 1 calc PR E 7
C25 C 0.4366(3) 0.28893(11) 0.4953(2) 0.0497(11) Uani 1 1 d . . .
H25 H 0.4912 0.2880 0.4589 0.060 Uiso 1 1 calc R . .
C26 C 0.3541(4) 0.26843(14) 0.4553(3) 0.0747(15) Uani 1 1 d . . .
H26A H 0.3005 0.2679 0.4909 0.112 Uiso 1 1 calc R . .
H26B H 0.3740 0.2439 0.4440 0.112 Uiso 1 1 calc R . .
H26C H 0.3352 0.2804 0.4055 0.112 Uiso 1 1 calc R . .
C27 C 0.4675(5) 0.27140(14) 0.5730(3) 0.093(2) Uani 1 1 d . . .
H27A H 0.5226 0.2841 0.5956 0.140 Uiso 1 1 calc R . .
H27B H 0.4842 0.2464 0.5632 0.140 Uiso 1 1 calc R . .
H27C H 0.4157 0.2724 0.6103 0.140 Uiso 1 1 calc R . .
C28 C 0.3932(2) 0.31780(8) 0.17248(17) 0.0224(7) Uani 1 1 d . . .
C29 C 0.2781(3) 0.29492(9) 0.08974(19) 0.0305(8) Uani 1 1 d . . .
H29 H 0.2261 0.2809 0.0710 0.037 Uiso 1 1 calc R . .
C30 C 0.3230(3) 0.31964(9) 0.04917(19) 0.0310(8) Uani 1 1 d . . .
H30 H 0.3092 0.3266 -0.0042 0.037 Uiso 1 1 calc R . .
C31 C 0.2908(2) 0.26636(9) 0.22036(19) 0.0272(7) Uani 1 1 d . . .
C32 C 0.2133(3) 0.27387(10) 0.2663(2) 0.0363(8) Uani 1 1 d . . .
C33 C 0.1767(3) 0.24595(11) 0.3116(2) 0.0469(10) Uani 1 1 d . . .
H33 H 0.1235 0.2502 0.3434 0.056 Uiso 1 1 calc R . .
C34 C 0.2170(3) 0.21253(11) 0.3107(2) 0.0525(11) Uani 1 1 d . . .
H34 H 0.1916 0.1939 0.3419 0.063 Uiso 1 1 calc R . .
C35 C 0.2935(3) 0.20590(10) 0.2650(2) 0.0467(10) Uani 1 1 d . . .
H35 H 0.3212 0.1827 0.2659 0.056 Uiso 1 1 calc R . .
C36 C 0.3316(3) 0.23229(9) 0.2172(2) 0.0339(8) Uani 1 1 d . . .
C37 C 0.1646(3) 0.31025(11) 0.2652(3) 0.0447(10) Uani 1 1 d . . .
H37 H 0.2108 0.3283 0.2460 0.054 Uiso 1 1 calc R . .
C38 C 0.0796(3) 0.30994(14) 0.2068(3) 0.0737(16) Uani 1 1 d . . .
H38A H 0.1009 0.3044 0.1534 0.111 Uiso 1 1 calc R . .
H38B H 0.0492 0.3335 0.2066 0.111 Uiso 1 1 calc R . .
H38C H 0.0342 0.2918 0.2232 0.111 Uiso 1 1 calc R . .
C39 C 0.1329(4) 0.32201(13) 0.3465(3) 0.0713(15) Uani 1 1 d . . .
H39A H 0.0853 0.3053 0.3655 0.107 Uiso 1 1 calc R . .
H39B H 0.1057 0.3461 0.3427 0.107 Uiso 1 1 calc R . .
H39C H 0.1874 0.3223 0.3837 0.107 Uiso 1 1 calc R . .
C40 C 0.4105(3) 0.22295(10) 0.1613(2) 0.0413(9) Uani 1 1 d . . .
H40 H 0.4461 0.2454 0.1495 0.050 Uiso 1 1 calc R . .
C41 C 0.4807(3) 0.19519(11) 0.1935(3) 0.0539(11) Uani 1 1 d . . .
H41A H 0.5029 0.2022 0.2469 0.081 Uiso 1 1 calc R . .
H41B H 0.5346 0.1938 0.1584 0.081 Uiso 1 1 calc R . .
H41C H 0.4497 0.1718 0.1959 0.081 Uiso 1 1 calc R . .
C42 C 0.3661(4) 0.20863(12) 0.0824(2) 0.0619(14) Uani 1 1 d . . .
H42A H 0.3328 0.1861 0.0925 0.093 Uiso 1 1 calc R . .
H42B H 0.4160 0.2044 0.0444 0.093 Uiso 1 1 calc R . .
H42C H 0.3212 0.2263 0.0605 0.093 Uiso 1 1 calc R . .
C43 C 0.4658(2) 0.35673(9) 0.06601(17) 0.0271(7) Uani 1 1 d . . .
C44 C 0.5503(3) 0.34034(10) 0.04240(19) 0.0333(8) Uani 1 1 d . . .
C45 C 0.6152(3) 0.36240(12) 0.0054(2) 0.0460(10) Uani 1 1 d . . .
H45 H 0.6741 0.3527 -0.0098 0.055 Uiso 1 1 calc R . .
C46 C 0.5959(3) 0.39786(12) -0.0097(2) 0.0502(11) Uani 1 1 d . . .
H46 H 0.6412 0.4122 -0.0354 0.060 Uiso 1 1 calc R . .
C47 C 0.5116(3) 0.41267(10) 0.0119(2) 0.0409(9) Uani 1 1 d . . .
H47 H 0.4993 0.4371 0.0004 0.049 Uiso 1 1 calc R . .
C48 C 0.4434(3) 0.39236(9) 0.05057(18) 0.0313(8) Uani 1 1 d . . .
C49 C 0.5679(3) 0.30076(10) 0.0511(2) 0.0390(9) Uani 1 1 d . . .
H49 H 0.5386 0.2927 0.1015 0.047 Uiso 1 1 calc R . .
C50 C 0.5201(3) 0.28012(12) -0.0180(3) 0.0587(12) Uani 1 1 d . . .
H50A H 0.4514 0.2826 -0.0153 0.088 Uiso 1 1 calc R . .
H50B H 0.5374 0.2548 -0.0142 0.088 Uiso 1 1 calc R . .
H50C H 0.5413 0.2898 -0.0685 0.088 Uiso 1 1 calc R . .
C51 C 0.6717(3) 0.29050(13) 0.0556(3) 0.0624(13) Uani 1 1 d . . .
H51A H 0.7003 0.2955 0.0044 0.094 Uiso 1 1 calc R . .
H51B H 0.6776 0.2649 0.0678 0.094 Uiso 1 1 calc R . .
H51C H 0.7041 0.3045 0.0973 0.094 Uiso 1 1 calc R . .
C52 C 0.3497(3) 0.40918(9) 0.07059(19) 0.0335(8) Uani 1 1 d . . .
H52 H 0.3203 0.3944 0.1128 0.040 Uiso 1 1 calc R . .
C53 C 0.2818(3) 0.40983(11) -0.0022(2) 0.0479(11) Uani 1 1 d . . .
H53A H 0.3091 0.4245 -0.0441 0.072 Uiso 1 1 calc R . .
H53B H 0.2212 0.4201 0.0128 0.072 Uiso 1 1 calc R . .
H53C H 0.2720 0.3854 -0.0218 0.072 Uiso 1 1 calc R . .
C54 C 0.3607(3) 0.44740(10) 0.1016(2) 0.0488(11) Uani 1 1 d . . .
H54A H 0.4108 0.4481 0.1430 0.073 Uiso 1 1 calc R . .
H54B H 0.3010 0.4554 0.1238 0.073 Uiso 1 1 calc R . .
H54C H 0.3775 0.4633 0.0578 0.073 Uiso 1 1 calc R . .
C55 C 0.4981(2) 0.28582(9) 0.30133(19) 0.0295(8) Uani 1 1 d . . .
C56 C 0.3662(4) 0.44320(10) 0.3104(3) 0.0617(13) Uani 1 1 d . . .
H56A H 0.3170 0.4466 0.2689 0.093 Uiso 1 1 calc R . .
H56B H 0.4285 0.4446 0.2868 0.093 Uiso 1 1 calc R . .
H56C H 0.3606 0.4619 0.3508 0.093 Uiso 1 1 calc R . .
C57 C 0.2627(3) 0.40543(12) 0.3880(2) 0.0529(11) Uani 1 1 d . . .
H57A H 0.2601 0.4240 0.4290 0.079 Uiso 1 1 calc R . .
H57B H 0.2562 0.3818 0.4125 0.079 Uiso 1 1 calc R . .
H57C H 0.2110 0.4091 0.3488 0.079 Uiso 1 1 calc R . .
C58 C 0.7629(2) 0.57027(8) 0.22576(17) 0.0255(7) Uani 1 1 d . . .
C59 C 0.7350(3) 0.60617(9) 0.22733(18) 0.0320(8) Uani 1 1 d . . .
H59 H 0.7819 0.6240 0.2364 0.038 Uiso 1 1 calc R . .
C60 C 0.6407(3) 0.61691(9) 0.21602(19) 0.0330(8) Uani 1 1 d . A .
C61 C 0.5700(3) 0.59182(9) 0.2041(2) 0.0361(8) Uani 1 1 d . . .
H61 H 0.5061 0.5990 0.1956 0.043 Uiso 1 1 calc R . .
C62 C 0.5946(3) 0.55622(9) 0.2050(2) 0.0349(8) Uani 1 1 d . . .
C63 C 0.6889(2) 0.54580(9) 0.21563(19) 0.0299(8) Uani 1 1 d . . .
H63 H 0.7033 0.5210 0.2160 0.036 Uiso 1 1 calc R . .
C64 C 0.6165(3) 0.65526(10) 0.21258(18) 0.0511(11) Uani 1 1 d D . .
C65 C 0.5202(3) 0.52809(11) 0.1914(3) 0.0517(11) Uani 1 1 d . . .
C66 C 0.8946(2) 0.51895(8) 0.19813(18) 0.0256(7) Uani 1 1 d . . .
C67 C 0.8569(2) 0.51088(9) 0.12185(18) 0.0290(8) Uani 1 1 d . . .
H67 H 0.8124 0.5269 0.0979 0.035 Uiso 1 1 calc R . .
C68 C 0.8824(3) 0.48062(9) 0.08076(19) 0.0327(8) Uani 1 1 d . B .
C69 C 0.9483(3) 0.45692(9) 0.11219(19) 0.0337(8) Uani 1 1 d . . .
H69 H 0.9659 0.4361 0.0837 0.040 Uiso 1 1 calc R . .
C70 C 0.9879(3) 0.46441(9) 0.18654(19) 0.0318(8) Uani 1 1 d . C .
C71 C 0.9608(2) 0.49451(9) 0.22826(18) 0.0299(8) Uani 1 1 d . . .
H71 H 0.9885 0.4986 0.2795 0.036 Uiso 1 1 calc R . .
C72 C 0.8399(3) 0.47385(9) -0.0011(2) 0.0577(13) Uani 1 1 d D . .
C73 C 1.0612(3) 0.44014(9) 0.22173(19) 0.0487(11) Uani 1 1 d D . .
C74 C 0.9499(3) 0.58447(9) 0.19914(18) 0.0289(8) Uani 1 1 d . . .
C75 C 1.0461(3) 0.58207(9) 0.2210(2) 0.0324(8) Uani 1 1 d . . .
H75 H 1.0646 0.5657 0.2616 0.039 Uiso 1 1 calc R . .
C76 C 1.1151(3) 0.60242(9) 0.1863(2) 0.0361(9) Uani 1 1 d . . .
C77 C 1.0917(3) 0.62660(10) 0.1265(2) 0.0402(9) Uani 1 1 d . . .
H77 H 1.1387 0.6410 0.1031 0.048 Uiso 1 1 calc R . .
C78 C 0.9979(3) 0.62903(10) 0.10204(19) 0.0380(9) Uani 1 1 d . . .
C79 C 0.9294(3) 0.60832(9) 0.13770(18) 0.0338(8) Uani 1 1 d . . .
H79 H 0.8657 0.6106 0.1192 0.041 Uiso 1 1 calc R . .
C80 C 1.2153(3) 0.59876(12) 0.2154(3) 0.0508(11) Uani 1 1 d . . .
C81 C 0.9688(4) 0.65411(14) 0.0361(3) 0.0581(13) Uani 1 1 d . . .
C82 C 0.8914(2) 0.55654(9) 0.33710(18) 0.0270(7) Uani 1 1 d . . .
C83 C 0.8591(3) 0.52846(9) 0.38416(19) 0.0306(8) Uani 1 1 d . . .
H83 H 0.8259 0.5092 0.3593 0.037 Uiso 1 1 calc R . .
C84 C 0.8739(2) 0.52779(9) 0.46609(19) 0.0291(8) Uani 1 1 d . . .
C85 C 0.9219(2) 0.55514(9) 0.50489(18) 0.0285(7) Uani 1 1 d . . .
H85 H 0.9331 0.5544 0.5608 0.034 Uiso 1 1 calc R . .
C86 C 0.9530(2) 0.58346(9) 0.46060(18) 0.0286(7) Uani 1 1 d . . .
C87 C 0.9369(2) 0.58425(9) 0.37871(18) 0.0270(7) Uani 1 1 d . . .
H87 H 0.9577 0.6045 0.3499 0.032 Uiso 1 1 calc R . .
C88 C 0.8348(3) 0.49762(10) 0.5133(2) 0.0408(9) Uani 1 1 d . . .
C89 C 1.0055(3) 0.61415(10) 0.4981(2) 0.0407(9) Uani 1 1 d . . .
C23A C 0.5033(18) 0.4550(6) 0.5002(11) 0.072(7) Uani 0.45 1 d P E 8
H23A H 0.4668 0.4546 0.4499 0.108 Uiso 0.45 1 calc PR E 8
H23B H 0.5542 0.4727 0.4971 0.108 Uiso 0.45 1 calc PR E 8
H23C H 0.4617 0.4614 0.5435 0.108 Uiso 0.45 1 calc PR E 8
C24A C 0.5872(15) 0.4202(8) 0.6031(16) 0.065(6) Uani 0.45 1 d P E 8
H24D H 0.6371 0.4384 0.6063 0.097 Uiso 0.45 1 calc PR E 8
H24E H 0.6137 0.3968 0.6179 0.097 Uiso 0.45 1 calc PR E 8
H24F H 0.5370 0.4265 0.6394 0.097 Uiso 0.45 1 calc PR E 8
B1 B 0.3642(3) 0.37622(11) 0.2861(2) 0.0310(9) Uani 1 1 d . . .
B2 B 0.8726(3) 0.55781(10) 0.2400(2) 0.0269(8) Uani 1 1 d . . .
H1 H 0.5665(13) 0.3254(8) 0.2231(16) 0.033(9) Uiso 1 1 d D . .
H5 H 0.405(3) 0.4059(14) 0.389(2) 0.10(2) Uiso 1 1 d D . .
H1A H 0.363(2) 0.3495(9) 0.3213(19) 0.030(9) Uiso 1 1 d . . .
H2A H 0.444(2) 0.3779(8) 0.2584(18) 0.027(9) Uiso 1 1 d . . .
H3A H 0.299(3) 0.3791(9) 0.240(2) 0.043(10) Uiso 1 1 d . . .

loop_
_atom_site_aniso_label
_atom_site_aniso_U_11
_atom_site_aniso_U_22
_atom_site_aniso_U_33
_atom_site_aniso_U_23
_atom_site_aniso_U_13
_atom_site_aniso_U_12
Ru1 0.01839(12) 0.02200(12) 0.01733(12) -0.00030(10) -0.00034(9) 0.00099(11)
F1 0.091(6) 0.017(4) 0.089(8) -0.018(3) 0.020(5) 0.008(4)
F2 0.137(5) 0.054(3) 0.049(3) 0.008(3) -0.035(4) 0.039(4)
F3 0.074(4) 0.045(3) 0.093(4) -0.011(3) 0.007(3) 0.026(3)
F4 0.0268(15) 0.0561(18) 0.209(4) 0.013(2) -0.0022(19) -0.0022(13)
F5 0.077(2) 0.0486(15) 0.095(2) 0.0138(14) 0.0321(16) -0.0205(14)
F6 0.0536(16) 0.0532(15) 0.0802(18) -0.0120(13) -0.0075(14) -0.0183(13)
F7 0.092(4) 0.104(4) 0.0131(18) 0.020(2) -0.019(2) -0.033(3)
F8 0.103(5) 0.107(6) 0.062(4) 0.016(4) -0.043(3) -0.042(4)
F9 0.143(6) 0.118(5) 0.083(5) -0.066(4) -0.043(4) 0.067(4)
F10 0.056(4) 0.097(5) 0.120(6) 0.030(5) -0.021(4) 0.014(3)
F11 0.098(7) 0.122(7) 0.038(3) 0.043(3) 0.006(3) 0.042(5)
F12 0.108(5) 0.067(4) 0.066(4) -0.016(3) -0.020(3) 0.047(3)
F13 0.0453(18) 0.0532(18) 0.239(5) -0.003(2) 0.005(2) 0.0158(15)
F14 0.0435(16) 0.124(3) 0.0627(17) -0.0036(17) -0.0088(14) 0.0076(16)
F15 0.0390(16) 0.111(2) 0.092(2) 0.0104(18) 0.0226(15) -0.0157(16)
F16 0.094(2) 0.086(2) 0.0759(19) 0.0416(16) -0.0041(17) -0.0419(18)
F17 0.090(2) 0.111(3) 0.088(2) 0.062(2) 0.0111(19) 0.017(2)
F18 0.162(3) 0.111(3) 0.0369(15) 0.0204(15) -0.0281(19) -0.056(2)
F19 0.176(3) 0.094(2) 0.0292(13) 0.0205(13) -0.0199(17) -0.078(2)
F20 0.096(2) 0.0350(13) 0.0485(14) 0.0040(10) 0.0109(14) -0.0060(13)
F21 0.0596(19) 0.0685(19) 0.148(3) 0.0375(18) 0.055(2) -0.0006(15)
F22 0.111(2) 0.0675(17) 0.0302(12) -0.0060(11) -0.0195(14) -0.0367(16)
F23 0.098(2) 0.0352(14) 0.0631(16) -0.0174(11) -0.0078(15) -0.0032(14)
F24 0.0580(17) 0.0807(19) 0.0609(16) -0.0217(13) 0.0037(14) -0.0386(15)
F1A 0.136(9) 0.032(4) 0.031(3) -0.013(2) 0.008(5) 0.024(5)
F2A 0.115(5) 0.036(3) 0.035(3) 0.011(2) -0.005(3) 0.020(3)
F3A 0.081(4) 0.056(4) 0.161(6) 0.002(5) -0.021(5) 0.026(3)
F7A 0.085(5) 0.120(5) 0.018(3) -0.012(3) 0.007(3) -0.055(4)
F8A 0.117(7) 0.076(6) 0.074(6) -0.039(4) -0.054(5) 0.063(5)
F9A 0.062(5) 0.070(5) 0.042(4) -0.028(3) -0.005(3) -0.020(4)
F10A 0.089(6) 0.068(5) 0.063(5) -0.019(4) -0.044(4) 0.031(4)
F11A 0.077(7) 0.102(9) 0.180(14) 0.108(11) -0.011(11) 0.009(7)
F12A 0.048(4) 0.084(5) 0.055(4) 0.002(4) 0.010(3) 0.030(4)
O1 0.0583(19) 0.0300(14) 0.0454(15) 0.0040(12) -0.0080(14) 0.0054(13)
N1 0.0234(15) 0.0298(15) 0.0285(14) 0.0004(11) -0.0060(12) -0.0005(12)
N2 0.0292(16) 0.0355(16) 0.0198(13) -0.0021(11) -0.0031(12) 0.0027(13)
N3 0.0263(15) 0.0279(14) 0.0230(13) 0.0030(11) -0.0031(12) -0.0062(12)
N4 0.0268(15) 0.0254(14) 0.0184(12) 0.0005(11) -0.0015(11) -0.0052(12)
N5 0.048(2) 0.0378(18) 0.0357(18) 0.0017(14) 0.0076(16) 0.0114(16)
C1 0.0244(17) 0.0223(16) 0.0238(16) -0.0007(12) -0.0022(13) 0.0020(13)
C2 0.030(2) 0.051(2) 0.033(2) -0.0008(16) -0.0123(17) 0.0029(17)
C3 0.040(2) 0.053(2) 0.0259(18) -0.0043(16) -0.0125(17) 0.0056(19)
C4 0.0152(16) 0.043(2) 0.0313(18) 0.0019(15) -0.0003(14) -0.0002(14)
C5 0.0210(18) 0.043(2) 0.041(2) 0.0006(17) -0.0047(16) 0.0066(16)
C6 0.028(2) 0.065(3) 0.053(3) -0.006(2) 0.0047(19) 0.011(2)
C7 0.030(2) 0.081(3) 0.053(3) 0.007(2) 0.013(2) -0.005(2)
C8 0.033(2) 0.058(3) 0.050(2) 0.012(2) 0.0057(19) -0.010(2)
C9 0.0256(19) 0.041(2) 0.038(2) 0.0014(16) -0.0064(16) -0.0075(16)
C10 0.040(2) 0.043(2) 0.049(2) 0.0046(18) 0.0021(19) 0.0172(19)
C11 0.056(3) 0.042(2) 0.068(3) -0.006(2) 0.002(2) 0.014(2)
C12 0.060(3) 0.069(3) 0.069(3) 0.008(2) -0.013(3) 0.026(3)
C13 0.041(2) 0.0303(19) 0.044(2) 0.0018(16) -0.0016(18) -0.0054(17)
C14 0.087(4) 0.069(3) 0.068(3) 0.017(3) 0.001(3) 0.033(3)
C15 0.090(5) 0.061(3) 0.144(6) -0.046(4) -0.034(4) -0.008(3)
C16 0.031(2) 0.040(2) 0.0200(16) -0.0047(14) -0.0036(14) 0.0079(16)
C17 0.049(3) 0.051(2) 0.033(2) -0.0075(17) -0.0094(18) 0.012(2)
C18 0.062(3) 0.074(3) 0.043(2) -0.020(2) -0.008(2) 0.027(3)
C19 0.052(3) 0.099(4) 0.030(2) -0.006(2) 0.006(2) 0.024(3)
C20 0.046(3) 0.085(3) 0.0260(19) 0.005(2) 0.0052(18) -0.002(2)
C21 0.038(2) 0.054(2) 0.0194(16) 0.0023(16) 0.0005(15) 0.0018(19)
C22 0.060(3) 0.044(2) 0.064(3) -0.014(2) -0.018(2) 0.004(2)
C23 0.090(10) 0.054(9) 0.120(16) -0.001(10) -0.004(13) 0.005(8)
C24 0.16(2) 0.18(3) 0.077(13) -0.037(15) -0.003(14) -0.095(17)
C25 0.063(3) 0.050(3) 0.036(2) 0.0089(18) 0.006(2) -0.008(2)
C26 0.076(4) 0.073(3) 0.076(3) -0.006(3) 0.019(3) -0.031(3)
C27 0.169(7) 0.061(3) 0.050(3) 0.018(2) 0.005(4) 0.028(4)
C28 0.0217(17) 0.0250(16) 0.0207(15) 0.0006(12) 0.0007(13) 0.0014(13)
C29 0.035(2) 0.0316(18) 0.0247(17) 0.0011(14) -0.0099(15) -0.0105(15)
C30 0.038(2) 0.0350(19) 0.0196(16) 0.0017(14) -0.0092(15) -0.0036(16)
C31 0.0277(19) 0.0276(17) 0.0259(17) 0.0034(13) -0.0040(14) -0.0094(14)
C32 0.031(2) 0.039(2) 0.038(2) 0.0047(16) 0.0031(16) -0.0091(17)
C33 0.045(3) 0.045(2) 0.052(2) 0.0071(19) 0.018(2) -0.011(2)
C34 0.067(3) 0.039(2) 0.052(3) 0.0120(19) 0.011(2) -0.013(2)
C35 0.068(3) 0.027(2) 0.045(2) 0.0055(17) 0.004(2) -0.004(2)
C36 0.043(2) 0.0298(19) 0.0293(18) 0.0002(14) -0.0002(16) -0.0060(16)
C37 0.025(2) 0.044(2) 0.066(3) 0.010(2) 0.0115(19) 0.0004(17)
C38 0.035(3) 0.075(4) 0.110(4) 0.019(3) -0.008(3) 0.008(2)
C39 0.070(4) 0.058(3) 0.088(4) -0.002(3) 0.026(3) 0.011(3)
C40 0.059(3) 0.0254(19) 0.040(2) -0.0053(15) 0.0057(19) -0.0033(18)
C41 0.061(3) 0.037(2) 0.064(3) -0.009(2) 0.006(2) 0.004(2)
C42 0.097(4) 0.048(3) 0.041(2) -0.0107(19) -0.001(2) 0.018(3)
C43 0.032(2) 0.0340(19) 0.0155(15) 0.0018(13) -0.0010(14) -0.0086(15)
C44 0.036(2) 0.045(2) 0.0193(16) -0.0022(14) 0.0031(15) -0.0064(17)
C45 0.040(2) 0.063(3) 0.036(2) -0.0029(19) 0.0110(18) -0.008(2)
C46 0.054(3) 0.062(3) 0.035(2) 0.0020(19) 0.0136(19) -0.025(2)
C47 0.051(3) 0.041(2) 0.0310(19) 0.0054(16) 0.0033(18) -0.0139(19)
C48 0.037(2) 0.037(2) 0.0196(16) 0.0029(14) -0.0035(15) -0.0116(16)
C49 0.040(2) 0.048(2) 0.0294(19) -0.0029(16) 0.0091(17) 0.0059(18)
C50 0.062(3) 0.050(3) 0.065(3) -0.022(2) 0.003(2) 0.007(2)
C51 0.053(3) 0.076(3) 0.057(3) -0.004(2) -0.004(2) 0.014(3)
C52 0.042(2) 0.0327(19) 0.0256(17) 0.0075(14) -0.0034(16) -0.0056(16)
C53 0.052(3) 0.050(2) 0.042(2) 0.0038(18) -0.017(2) -0.001(2)
C54 0.057(3) 0.041(2) 0.048(2) -0.0041(18) -0.008(2) 0.002(2)
C55 0.0267(19) 0.037(2) 0.0241(16) -0.0034(14) -0.0033(14) -0.0006(15)
C56 0.091(4) 0.031(2) 0.063(3) 0.006(2) 0.013(3) 0.011(2)
C57 0.052(3) 0.067(3) 0.041(2) 0.004(2) 0.013(2) 0.027(2)
C58 0.036(2) 0.0267(17) 0.0137(14) -0.0004(12) 0.0032(13) -0.0050(15)
C59 0.049(2) 0.0295(18) 0.0180(16) -0.0048(13) 0.0018(15) -0.0083(17)
C60 0.051(2) 0.0251(18) 0.0234(17) -0.0006(13) 0.0039(16) 0.0026(16)
C61 0.040(2) 0.035(2) 0.0338(19) 0.0018(15) 0.0058(17) 0.0060(17)
C62 0.037(2) 0.0299(19) 0.038(2) 0.0039(15) 0.0074(16) -0.0023(16)
C63 0.034(2) 0.0233(17) 0.0322(18) 0.0045(13) 0.0050(15) 0.0011(15)
C64 0.071(3) 0.031(2) 0.052(3) -0.0027(19) 0.000(2) 0.005(2)
C65 0.035(2) 0.036(2) 0.085(3) 0.009(2) 0.008(2) 0.0009(19)
C66 0.0274(18) 0.0292(17) 0.0202(15) 0.0002(13) 0.0004(13) -0.0048(14)
C67 0.032(2) 0.0303(18) 0.0240(16) -0.0003(13) -0.0034(14) -0.0001(15)
C68 0.041(2) 0.0330(19) 0.0232(17) -0.0048(14) -0.0045(16) -0.0020(16)
C69 0.045(2) 0.0290(18) 0.0273(18) -0.0064(14) 0.0058(16) -0.0017(16)
C70 0.037(2) 0.0330(19) 0.0251(17) 0.0042(14) 0.0005(15) 0.0027(16)
C71 0.035(2) 0.0369(19) 0.0179(16) 0.0002(13) -0.0019(14) -0.0023(16)
C72 0.062(3) 0.064(3) 0.046(3) -0.030(2) -0.018(2) 0.009(3)
C73 0.056(3) 0.047(3) 0.043(2) -0.0032(19) -0.006(2) 0.014(2)
C74 0.033(2) 0.0321(18) 0.0211(16) -0.0076(13) 0.0012(14) -0.0075(15)
C75 0.042(2) 0.0286(18) 0.0272(17) -0.0085(14) 0.0089(16) -0.0012(15)
C76 0.037(2) 0.033(2) 0.039(2) -0.0150(16) 0.0097(17) -0.0048(16)
C77 0.051(3) 0.038(2) 0.0319(19) -0.0074(16) 0.0158(18) -0.0168(19)
C78 0.055(3) 0.037(2) 0.0216(17) -0.0026(14) 0.0028(17) -0.0128(18)
C79 0.043(2) 0.038(2) 0.0211(16) -0.0017(14) -0.0014(15) -0.0141(17)
C80 0.037(2) 0.050(3) 0.066(3) -0.006(2) 0.014(2) 0.001(2)
C81 0.064(3) 0.071(3) 0.039(2) 0.023(2) -0.004(2) -0.027(3)
C82 0.0273(19) 0.0291(18) 0.0245(16) -0.0039(13) 0.0002(14) -0.0021(14)
C83 0.032(2) 0.0316(19) 0.0275(17) -0.0059(14) -0.0002(15) -0.0077(15)
C84 0.033(2) 0.0316(18) 0.0232(17) -0.0006(14) 0.0053(15) -0.0021(15)
C85 0.031(2) 0.0358(19) 0.0185(16) -0.0019(13) 0.0015(14) 0.0001(15)
C86 0.0289(19) 0.0326(18) 0.0243(17) -0.0078(14) 0.0003(14) -0.0016(15)
C87 0.0291(19) 0.0272(17) 0.0248(16) -0.0022(13) 0.0014(14) -0.0002(14)
C88 0.055(3) 0.041(2) 0.0260(19) -0.0028(16) 0.0004(18) -0.0115(19)
C89 0.054(3) 0.039(2) 0.0288(19) -0.0064(16) -0.0016(18) -0.014(2)
C23A 0.084(15) 0.024(6) 0.104(16) -0.017(10) -0.046(13) -0.001(8)
C24A 0.046(9) 0.092(11) 0.055(10) -0.039(8) -0.028(8) 0.009(9)
B1 0.029(2) 0.033(2) 0.031(2) -0.0009(17) 0.0032(17) 0.0009(18)
B2 0.035(2) 0.0244(19) 0.0215(18) -0.0026(14) -0.0008(16) -0.0069(17)

loop_
_atom_type_symbol
_atom_type_description
_atom_type_scat_dispersion_real
_atom_type_scat_dispersion_imag
_atom_type_scat_source
C C 0.0033 0.0016 'International Tables Vol C Tables 4.2.6.8 and 6.1.1.4'
H H 0.0000 0.0000 'International Tables Vol C Tables 4.2.6.8 and 6.1.1.4'
B B 0.0013 0.0007 'International Tables Vol C Tables 4.2.6.8 and 6.1.1.4'
N N 0.0061 0.0033 'International Tables Vol C Tables 4.2.6.8 and 6.1.1.4'
O O 0.0106 0.0060 'International Tables Vol C Tables 4.2.6.8 and 6.1.1.4'
F F 0.0171 0.0103 'International Tables Vol C Tables 4.2.6.8 and 6.1.1.4'
Ru Ru -1.2594 0.8363 'International Tables Vol C Tables 4.2.6.8 and 6.1.1.4'

loop_
_geom_angle_atom_site_label_1
_geom_angle_atom_site_label_2
_geom_angle_atom_site_label_3
_geom_angle
C55 Ru1 C28 93.46(13)
C55 Ru1 C1 85.06(13)
C28 Ru1 C1 173.11(13)
C55 Ru1 B1 142.06(16)
C28 Ru1 B1 83.70(13)
C1 Ru1 B1 101.61(13)
C1 N1 C2 111.9(3)
C1 N1 C4 128.7(3)
C2 N1 C4 119.3(3)
C1 N2 C3 111.3(3)
C1 N2 C16 127.3(3)
C3 N2 C16 120.8(3)
C28 N3 C29 111.3(3)
C28 N3 C31 129.4(2)
C29 N3 C31 119.1(3)
C28 N4 C30 111.1(3)
C28 N4 C43 128.5(2)
C30 N4 C43 119.5(2)
C57 N5 C56 110.5(3)
C57 N5 B1 110.8(3)
C56 N5 B1 111.9(3)
N1 C1 N2 102.6(2)
N1 C1 Ru1 123.2(2)
N2 C1 Ru1 132.6(2)
C3 C2 N1 106.9(3)
C2 C3 N2 107.3(3)
C5 C4 C9 123.4(3)
C5 C4 N1 118.2(3)
C9 C4 N1 118.1(3)
C6 C5 C4 116.7(4)
C6 C5 C10 120.3(4)
C4 C5 C10 123.0(3)
C7 C6 C5 121.2(4)
C8 C7 C6 120.4(4)
C7 C8 C9 121.5(4)
C8 C9 C4 116.9(4)
C8 C9 C13 120.5(3)
C4 C9 C13 122.6(3)
C5 C10 C12 111.1(4)
C5 C10 C11 111.4(3)
C12 C10 C11 110.6(3)
C9 C13 C14 111.7(3)
C9 C13 C15 110.3(4)
C14 C13 C15 110.8(4)
C21 C16 C17 122.8(4)
C21 C16 N2 120.0(3)
C17 C16 N2 116.9(3)
C16 C17 C18 116.6(4)
C16 C17 C22 123.3(4)
C18 C17 C22 119.8(4)
C19 C18 C17 120.6(4)
C20 C19 C18 121.1(4)
C19 C20 C21 121.1(4)
C16 C21 C20 117.2(4)
C16 C21 C25 122.0(4)
C20 C21 C25 120.5(4)
C24 C22 C23A 92.6(14)
C24 C22 C17 114.9(13)
C23A C22 C17 110.6(10)
C24 C22 C23 111.9(14)
C23A C22 C23 26.7(10)
C17 C22 C23 114.8(10)
C24 C22 C24A 14(2)
C23A C22 C24A 105.3(12)
C17 C22 C24A 103.5(12)
C23 C22 C24A 126.1(13)
C21 C25 C27 109.4(3)
C21 C25 C26 113.0(4)
C27 C25 C26 111.0(4)
N4 C28 N3 103.0(2)
N4 C28 Ru1 127.7(2)
N3 C28 Ru1 129.1(2)
C30 C29 N3 107.1(3)
C29 C30 N4 107.4(3)
C32 C31 C36 122.6(3)
C32 C31 N3 118.2(3)
C36 C31 N3 118.6(3)
C31 C32 C33 117.6(4)
C31 C32 C37 122.5(3)
C33 C32 C37 119.8(4)
C34 C33 C32 120.7(4)
C35 C34 C33 120.5(4)
C34 C35 C36 121.5(4)
C35 C36 C31 117.1(4)
C35 C36 C40 119.9(3)
C31 C36 C40 122.9(3)
C39 C37 C32 113.1(3)
C39 C37 C38 109.5(4)
C32 C37 C38 110.4(4)
C36 C40 C41 114.7(3)
C36 C40 C42 108.8(3)
C41 C40 C42 108.3(3)
C48 C43 C44 123.6(3)
C48 C43 N4 118.9(3)
C44 C43 N4 117.0(3)
C45 C44 C43 116.3(3)
C45 C44 C49 121.0(4)
C43 C44 C49 122.5(3)
C46 C45 C44 121.5(4)
C47 C46 C45 120.6(4)
C46 C47 C48 121.3(4)
C43 C48 C47 116.6(4)
C43 C48 C52 123.5(3)
C47 C48 C52 119.9(3)
C44 C49 C51 114.2(4)
C44 C49 C50 110.6(3)
C51 C49 C50 108.3(3)
C48 C52 C54 112.5(3)
C48 C52 C53 111.2(3)
C54 C52 C53 108.3(3)
O1 C55 Ru1 176.2(3)
C63 C58 C59 114.8(3)
C63 C58 B2 122.6(3)
C59 C58 B2 122.6(3)
C58 C59 C60 122.7(3)
C61 C60 C59 120.6(3)
C61 C60 C64 119.1(3)
C59 C60 C64 120.2(3)
C62 C61 C60 118.2(4)
C61 C62 C63 120.8(3)
C61 C62 C65 120.0(3)
C63 C62 C65 119.2(3)
C62 C63 C58 122.9(3)
F2 C64 F1A 119.1(8)
F2 C64 F1 113.5(8)
F1A C64 F1 21.3(8)
F2 C64 F3A 68.6(5)
F1A C64 F3A 108.6(7)
F1 C64 F3A 127.6(7)
F2 C64 F3 106.8(5)
F1A C64 F3 80.2(6)
F1 C64 F3 101.4(6)
F3A C64 F3 40.0(4)
F2 C64 F2A 36.5(4)
F1A C64 F2A 97.2(7)
F1 C64 F2A 83.2(7)
F3A C64 F2A 102.9(6)
F3 C64 F2A 135.2(5)
F2 C64 C60 114.8(4)
F1A C64 C60 118.7(7)
F1 C64 C60 109.3(6)
F3A C64 C60 116.6(4)
F3 C64 C60 110.2(4)
F2A C64 C60 109.9(4)
F4 C65 F6 106.7(4)
F4 C65 F5 107.2(4)
F6 C65 F5 105.9(3)
F4 C65 C62 113.3(3)
F6 C65 C62 112.0(4)
F5 C65 C62 111.3(4)
C71 C66 C67 115.1(3)
C71 C66 B2 123.7(3)
C67 C66 B2 120.5(3)
C68 C67 C66 122.3(3)
C67 C68 C69 121.1(3)
C67 C68 C72 119.5(3)
C69 C68 C72 119.3(3)
C68 C69 C70 117.9(3)
C69 C70 C71 120.8(3)
C69 C70 C73 119.7(3)
C71 C70 C73 119.5(3)
C70 C71 C66 122.7(3)
F9 C72 F7 117.8(6)
F9 C72 F8A 116.6(7)
F7 C72 F8A 74.2(6)
F9 C72 F9A 30.1(5)
F7 C72 F9A 136.5(5)
F8A C72 F9A 96.1(7)
F9 C72 F8 98.9(6)
F7 C72 F8 100.0(4)
F8A C72 F8 26.6(6)
F9A C72 F8 72.9(6)
F9 C72 F7A 64.6(5)
F7 C72 F7A 63.1(4)
F8A C72 F7A 127.0(7)
F9A C72 F7A 94.5(5)
F8 C72 F7A 139.9(5)
F9 C72 C68 114.5(5)
F7 C72 C68 113.4(3)
F8A C72 C68 114.3(6)
F9A C72 C68 109.2(5)
F8 C72 C68 109.6(4)
F7A C72 C68 110.5(4)
F11 C73 F10A 72.0(6)
F11 C73 F12 104.1(6)
F10A C73 F12 126.9(6)
F11 C73 F12A 125.7(7)
F10A C73 F12A 106.2(7)
F12 C73 F12A 32.6(5)
F11 C73 F11A 34.9(7)
F10A C73 F11A 105.3(8)
F12 C73 F11A 76.0(8)
F12A C73 F11A 106.2(9)
F11 C73 F10 104.6(5)
F10A C73 F10 35.1(5)
F12 C73 F10 106.3(6)
F12A C73 F10 76.8(6)
F11A C73 F10 132.9(7)
F11 C73 C70 114.6(5)
F10A C73 C70 114.8(5)
F12 C73 C70 114.4(4)
F12A C73 C70 114.6(5)
F11A C73 C70 109.0(7)
F10 C73 C70 111.9(4)
C79 C74 C75 114.6(3)
C79 C74 B2 124.9(3)
C75 C74 B2 120.2(3)
C76 C75 C74 123.1(3)
C75 C76 C77 120.6(4)
C75 C76 C80 119.2(4)
C77 C76 C80 120.2(4)
C78 C77 C76 117.8(4)
C77 C78 C79 120.7(3)
C77 C78 C81 120.2(4)
C79 C78 C81 119.2(4)
C74 C79 C78 123.1(4)
F13 C80 F15 107.8(4)
F13 C80 F14 106.0(4)
F15 C80 F14 104.2(4)
F13 C80 C76 112.5(4)
F15 C80 C76 114.3(4)
F14 C80 C76 111.4(3)
F17 C81 F16 108.2(4)
F17 C81 F18 106.0(4)
F16 C81 F18 104.9(4)
F17 C81 C78 113.0(4)
F16 C81 C78 113.2(4)
F18 C81 C78 110.9(4)
C87 C82 C83 115.2(3)
C87 C82 B2 122.3(3)
C83 C82 B2 122.5(3)
C84 C83 C82 122.2(3)
C85 C84 C83 121.0(3)
C85 C84 C88 119.4(3)
C83 C84 C88 119.6(3)
C86 C85 C84 118.3(3)
C85 C86 C87 120.5(3)
C85 C86 C89 121.6(3)
C87 C86 C89 117.9(3)
C86 C87 C82 122.8(3)
F19 C88 F20 105.2(3)
F19 C88 F21 106.7(4)
F20 C88 F21 104.9(3)
F19 C88 C84 113.8(3)
F20 C88 C84 113.5(3)
F21 C88 C84 112.0(3)
F22 C89 F23 106.9(3)
F22 C89 F24 106.5(3)
F23 C89 F24 105.3(3)
F22 C89 C86 113.0(3)
F23 C89 C86 112.3(3)
F24 C89 C86 112.4(3)
N5 B1 Ru1 131.9(3)
C58 B2 C74 114.0(3)
C58 B2 C66 112.3(3)
C74 B2 C66 102.7(3)
C58 B2 C82 106.2(3)
C74 B2 C82 110.0(3)
C66 B2 C82 111.8(3)

loop_
_geom_bond_atom_site_label_1
_geom_bond_atom_site_label_2
_geom_bond_distance
Ru1 C55 1.805(4)
Ru1 C28 2.107(3)
Ru1 C1 2.136(3)
Ru1 B1 2.293(4)
F1 C64 1.334(4)
F2 C64 1.326(4)
F3 C64 1.351(4)
F4 C65 1.322(5)
F5 C65 1.337(5)
F6 C65 1.333(5)
F7 C72 1.321(4)
F8 C72 1.338(4)
F9 C72 1.317(4)
F10 C73 1.335(4)
F11 C73 1.318(4)
F12 C73 1.320(4)
F13 C80 1.313(5)
F14 C80 1.338(5)
F15 C80 1.321(5)
F16 C81 1.322(5)
F17 C81 1.318(6)
F18 C81 1.341(5)
F19 C88 1.317(4)
F20 C88 1.319(4)
F21 C88 1.327(5)
F22 C89 1.330(4)
F23 C89 1.335(5)
F24 C89 1.335(5)
F1A C64 1.333(4)
F2A C64 1.363(4)
F3A C64 1.338(4)
F7A C72 1.340(4)
F8A C72 1.323(4)
F9A C72 1.333(4)
F10A C73 1.318(4)
F11A C73 1.324(4)
F12A C73 1.322(4)
O1 C55 1.167(4)
N1 C1 1.373(4)
N1 C2 1.389(4)
N1 C4 1.449(4)
N2 C1 1.378(4)
N2 C3 1.393(4)
N2 C16 1.440(4)
N3 C28 1.374(4)
N3 C29 1.388(4)
N3 C31 1.449(4)
N4 C28 1.371(4)
N4 C30 1.391(4)
N4 C43 1.457(4)
N5 C57 1.484(5)
N5 C56 1.485(5)
N5 B1 1.575(5)
C2 C3 1.328(5)
C4 C5 1.396(5)
C4 C9 1.399(5)
C5 C6 1.394(5)
C5 C10 1.516(5)
C6 C7 1.381(6)
C7 C8 1.371(6)
C8 C9 1.387(5)
C9 C13 1.512(5)
C10 C12 1.537(5)
C10 C11 1.540(6)
C13 C14 1.516(5)
C13 C15 1.525(6)
C16 C21 1.390(5)
C16 C17 1.408(5)
C17 C18 1.412(6)
C17 C22 1.533(6)
C18 C19 1.376(7)
C19 C20 1.364(6)
C20 C21 1.403(5)
C21 C25 1.507(6)
C22 C24 1.52(3)
C22 C23A 1.51(2)
C22 C23 1.56(2)
C22 C24A 1.57(2)
C25 C27 1.516(6)
C25 C26 1.536(6)
C29 C30 1.323(5)
C31 C32 1.388(5)
C31 C36 1.400(5)
C32 C33 1.401(5)
C32 C37 1.524(5)
C33 C34 1.373(6)
C34 C35 1.368(6)
C35 C36 1.391(5)
C36 C40 1.521(5)
C37 C39 1.517(6)
C37 C38 1.532(6)
C40 C41 1.525(5)
C40 C42 1.548(5)
C43 C48 1.392(5)
C43 C44 1.411(5)
C44 C45 1.394(5)
C44 C49 1.507(5)
C45 C46 1.375(6)
C46 C47 1.373(6)
C47 C48 1.403(5)
C48 C52 1.514(5)
C49 C51 1.518(6)
C49 C50 1.536(5)
C52 C54 1.527(5)
C52 C53 1.535(5)
C58 C63 1.397(5)
C58 C59 1.399(5)
C58 B2 1.633(5)
C59 C60 1.401(5)
C60 C61 1.382(5)
C60 C64 1.474(5)
C61 C62 1.375(5)
C62 C63 1.397(5)
C62 C65 1.501(5)
C66 C71 1.394(5)
C66 C67 1.409(4)
C66 B2 1.648(5)
C67 C68 1.379(5)
C68 C69 1.381(5)
C68 C72 1.509(5)
C69 C70 1.386(5)
C70 C71 1.386(5)
C70 C73 1.488(5)
C74 C79 1.390(5)
C74 C75 1.403(5)
C74 B2 1.645(5)
C75 C76 1.381(5)
C76 C77 1.385(5)
C76 C80 1.494(6)
C77 C78 1.383(6)
C78 C79 1.390(5)
C78 C81 1.501(5)
C82 C87 1.397(4)
C82 C83 1.400(5)
C82 B2 1.649(5)
C83 C84 1.390(4)
C84 C85 1.381(5)
C84 C88 1.495(5)
C85 C86 1.374(5)
C86 C87 1.391(4)
C86 C89 1.497(5)
